data_7701580
loop_
_publ_author_name
'Tzeng, Biing-Chiau'
'Hsiao, Yu-Jen'
'Lee, Gene-Hsiang'
'Wang, Hai-Ying'
'Leong, Chanel F.'
'D'Alessandro, Deanna M'
'Zuo, Jing-Lin'

_publ_section_title
;
 Toward a dodecanuclear molecular Re(i) box: structural and spectroscopic
 properties.
;
_journal_issue 22
_journal_name_full 'Dalton transactions (Cambridge, England : 2003)'
_journal_page_first 7946
_journal_page_last 7952
_journal_paper_doi 10.1039/c9dt01115c
_journal_volume 48
_journal_year 2019
_chemical_formula_sum 'C178 H156 N44 O48 Re12 S24'
_chemical_formula_weight 6683.30
_space_group_crystal_system triclinic
_space_group_IT_number 2
_space_group_name_Hall '-P 1'
_space_group_name_H-M_alt 'P -1'
_atom_sites_solution_hydrogens geom
_audit_block_doi 10.5517/ccdc.csd.cc21rmr6
_audit_creation_method SHELXL-2014/7
_audit_update_record
;
2019-02-26 deposited with the CCDC.	2019-05-09 downloaded from the CCDC.
;
_cell_angle_alpha 114.1808(10)
_cell_angle_beta 101.7220(11)
_cell_angle_gamma 93.2007(12)
_cell_formula_units_Z 1
_cell_length_a 14.6619(6)
_cell_length_b 19.3037(8)
_cell_length_c 22.8014(9)
_cell_measurement_reflns_used 9306
_cell_measurement_temperature 150(2)
_cell_measurement_theta_max 27.48
_cell_measurement_theta_min 2.34
_cell_volume 5694.2(4)
_computing_cell_refinement 'Bruker SAINT'
_computing_data_collection 'Bruker APEX3'
_computing_data_reduction 'Bruker SAINT'
_computing_molecular_graphics 'Bruker SHELXTL'
_computing_publication_material 'Bruker SHELXTL'
_computing_structure_refinement 'SHELXL-2014/7 (Sheldrick, 2014)'
_computing_structure_solution 'SHELXS-97 (Sheldrick 2008)'
_diffrn_ambient_temperature 150(2)
_diffrn_measured_fraction_theta_full 0.999
_diffrn_measured_fraction_theta_max 0.999
_diffrn_measurement_device_type 'Bruker D8 VENTURE'
_diffrn_measurement_method '\f and \w scans'
_diffrn_radiation_type MoK\a
_diffrn_radiation_wavelength 0.71073
_diffrn_reflns_av_R_equivalents 0.0220
_diffrn_reflns_av_unetI/netI 0.0305
_diffrn_reflns_Laue_measured_fraction_full 0.999
_diffrn_reflns_Laue_measured_fraction_max 0.999
_diffrn_reflns_limit_h_max 19
_diffrn_reflns_limit_h_min -19
_diffrn_reflns_limit_k_max 25
_diffrn_reflns_limit_k_min -25
_diffrn_reflns_limit_l_max 29
_diffrn_reflns_limit_l_min -29
_diffrn_reflns_number 52052
_diffrn_reflns_point_group_measured_fraction_full 0.999
_diffrn_reflns_point_group_measured_fraction_max 0.999
_diffrn_reflns_theta_full 25.242
_diffrn_reflns_theta_max 27.494
_diffrn_reflns_theta_min 2.057
_exptl_absorpt_coefficient_mu 6.648
_exptl_absorpt_correction_T_max 0.7456
_exptl_absorpt_correction_T_min 0.6159
_exptl_absorpt_correction_type multi-scan
_exptl_absorpt_process_details 'SADABS (Bruker, 2016)'
_exptl_crystal_colour dark-brown
_exptl_crystal_density_diffrn 1.949
_exptl_crystal_description block
_exptl_crystal_F_000 3200
_exptl_crystal_size_max 0.119
_exptl_crystal_size_mid 0.111
_exptl_crystal_size_min 0.087
_refine_diff_density_max 2.114
_refine_diff_density_min -1.337
_refine_diff_density_rms 0.169
_refine_ls_extinction_method none
_refine_ls_goodness_of_fit_ref 1.083
_refine_ls_hydrogen_treatment constr
_refine_ls_matrix_type full
_refine_ls_number_parameters 1192
_refine_ls_number_reflns 26124
_refine_ls_number_restraints 46
_refine_ls_restrained_S_all 1.088
_refine_ls_R_factor_all 0.0478
_refine_ls_R_factor_gt 0.0367
_refine_ls_shift/su_max 0.003
_refine_ls_shift/su_mean 0.000
_refine_ls_structure_factor_coef Fsqd
_refine_ls_weighting_details 'w=1/[\s^2^(Fo^2^)+(0.0354P)^2^+43.0248P] where P=(Fo^2^+2Fc^2^)/3'
_refine_ls_weighting_scheme calc
_refine_ls_wR_factor_gt 0.0908
_refine_ls_wR_factor_ref 0.0982
_reflns_Friedel_coverage 0.000
_reflns_number_gt 22161
_reflns_number_total 26124
_reflns_threshold_expression 'I > 2\s(I)'
_cod_data_source_file c9dt01115c2.cif
_cod_data_source_block ic18872
_cod_database_code 7701580
_shelx_shelxl_version_number 2014/7
_shelx_space_group_comment
; 
The symmetry employed for this shelxl refinement is uniquely defined 
by the following loop, which should always be used as a source of 
symmetry information in preference to the above space-group names. 
They are only intended as comments. 
;
_shelx_estimated_absorpt_t_min 0.505
_shelx_estimated_absorpt_t_max 0.595

loop_
_space_group_symop_operation_xyz
'x, y, z'
'-x, -y, -z'

loop_
_atom_site_label
_atom_site_type_symbol
_atom_site_fract_x
_atom_site_fract_y
_atom_site_fract_z
_atom_site_U_iso_or_equiv
_atom_site_adp_type
_atom_site_occupancy
_atom_site_site_symmetry_order
_atom_site_calc_flag
_atom_site_refinement_flags_posn
_atom_site_refinement_flags_adp
_atom_site_refinement_flags_occupancy
_atom_site_disorder_assembly
_atom_site_disorder_group
Re1 Re 0.79944(2) 1.06091(2) 0.15949(2) 0.02566(6) Uani 1 1 d . . . . .
Re2 Re 0.89182(2) 1.34701(2) 0.42043(2) 0.02954(6) Uani 1 1 d . . . . .
Re3 Re 0.51233(2) 1.27395(2) 0.22538(2) 0.02796(6) Uani 1 1 d . . . . .
Re4 Re 0.34903(2) 0.62299(2) 0.01049(2) 0.02324(6) Uani 1 1 d . . . . .
Re5 Re 0.08561(2) 0.55732(2) 0.16012(2) 0.02464(6) Uani 1 1 d . . . . .
Re6 Re 0.04999(2) 0.82076(2) 0.08336(2) 0.02261(5) Uani 1 1 d . . . . .
S1 S 0.63576(12) 1.09601(10) 0.13715(8) 0.0317(3) Uani 1 1 d . . . . .
S2 S 0.93308(11) 1.22444(9) 0.33806(8) 0.0309(3) Uani 1 1 d . . . . .
S3 S 0.63329(12) 1.36192(9) 0.33265(8) 0.0305(3) Uani 1 1 d . . . . .
S4 S 0.28439(11) 0.54130(9) 0.06124(8) 0.0282(3) Uani 1 1 d . . . . .
S5 S 0.00005(11) 0.66387(9) 0.14867(8) 0.0286(3) Uani 1 1 d . . . . .
S6 S 0.19893(11) 0.79363(9) 0.04283(7) 0.0260(3) Uani 1 1 d . . . . .
S7 S 0.74976(11) 0.92029(10) 0.40930(7) 0.0297(3) Uani 1 1 d . . . . .
S8 S 0.61785(11) 0.77868(9) 0.36368(7) 0.0271(3) Uani 1 1 d . . . . .
S9 S 0.39079(12) 1.17879(9) 0.48430(7) 0.0296(3) Uani 1 1 d . . . . .
S10 S 0.25731(12) 1.03695(9) 0.43815(7) 0.0296(3) Uani 1 1 d . . . . .
S11 S 0.43139(11) 0.90085(9) 0.40651(7) 0.0303(3) Uani 1 1 d . . . . .
S12 S 0.42043(11) 0.94428(10) 0.54470(7) 0.0311(3) Uani 1 1 d . . . . .
N1 N 0.7771(4) 1.1674(3) 0.2360(2) 0.0244(10) Uani 1 1 d . . . . .
N2 N 0.7833(4) 1.2853(3) 0.3282(2) 0.0245(10) Uani 1 1 d . . . . .
N3 N 0.6457(4) 1.2331(3) 0.2418(2) 0.0254(10) Uani 1 1 d . . . . .
N4 N 0.2363(3) 0.6650(3) 0.0578(2) 0.0208(10) Uani 1 1 d . . . . .
N5 N 0.1454(3) 0.6147(3) 0.1098(2) 0.0220(10) Uani 1 1 d . . . . .
N6 N 0.1107(3) 0.7260(3) 0.0953(2) 0.0205(9) Uani 1 1 d . . . . .
N7 N 0.7475(4) 1.0033(3) 0.2162(2) 0.0268(11) Uani 1 1 d . . . . .
N8 N 0.4384(3) 0.6896(3) 0.1120(2) 0.0228(10) Uani 1 1 d . . . . .
N9 N 0.4740(4) 1.2170(3) 0.2853(2) 0.0264(11) Uani 1 1 d . . . . .
N10 N 0.1458(4) 0.8944(3) 0.1807(2) 0.0244(10) Uani 1 1 d . . . . .
N11 N 0.1775(4) 0.6538(3) 0.2479(2) 0.0265(11) Uani 1 1 d . . . . .
N12 N 0.1871(4) 0.7290(3) 0.5500(2) 0.0282(11) Uani 1 1 d . . . . .
C1 C 0.7901(5) 0.9648(4) 0.0831(3) 0.0306(14) Uani 1 1 d . . . . .
C2 C 0.9272(5) 1.0526(4) 0.1929(3) 0.0372(16) Uani 1 1 d . . . . .
C3 C 0.8448(5) 1.1096(4) 0.1103(4) 0.0372(16) Uani 1 1 d . . . . .
C4 C 0.8363(5) 1.4345(4) 0.4676(4) 0.0388(16) Uani 1 1 d . . . . .
C5 C 0.9576(5) 1.4075(4) 0.3889(4) 0.0446(18) Uani 1 1 d . . . . .
C6 C 0.9965(5) 1.3793(4) 0.4968(4) 0.0424(18) Uani 1 1 d . . . . .
C7 C 0.4464(5) 1.1946(5) 0.1406(4) 0.0399(17) Uani 1 1 d . . . . .
C8 C 0.3998(6) 1.3196(5) 0.2270(4) 0.0446(19) Uani 1 1 d . . . . .
C9 C 0.5514(6) 1.3327(4) 0.1818(4) 0.0389(16) Uani 1 1 d . . . . .
C10 C 0.3763(5) 0.7007(4) -0.0184(3) 0.0333(15) Uani 1 1 d . . . . .
C11 C 0.4489(5) 0.5732(4) -0.0240(3) 0.0341(15) Uani 1 1 d . . . . .
C12 C 0.2650(5) 0.5637(5) -0.0753(3) 0.0418(17) Uani 1 1 d . . . . .
C13 C 0.0209(5) 0.5270(4) 0.2122(3) 0.0369(16) Uani 1 1 d . . . . .
C14 C 0.0045(5) 0.4768(4) 0.0818(3) 0.0299(14) Uani 1 1 d . . . . .
C15 C 0.1724(5) 0.4870(4) 0.1631(3) 0.0370(16) Uani 1 1 d . . . . .
C16 C 0.0202(5) 0.9069(4) 0.0644(3) 0.0313(14) Uani 1 1 d . . . . .
C17 C -0.0316(5) 0.7517(4) -0.0010(3) 0.0350(15) Uani 1 1 d . . . . .
C18 C -0.0559(5) 0.8269(4) 0.1214(3) 0.0357(15) Uani 1 1 d . . . . .
C19 C 0.6871(4) 1.1732(4) 0.2104(3) 0.0268(13) Uani 1 1 d . . . . .
C20 C 0.8235(4) 1.2230(4) 0.2948(3) 0.0265(12) Uani 1 1 d . . . . .
C21 C 0.6961(4) 1.2889(3) 0.3005(3) 0.0266(13) Uani 1 1 d . . . . .
C22 C 0.2148(4) 0.6111(3) 0.0792(3) 0.0235(12) Uani 1 1 d . . . . .
C23 C 0.0919(4) 0.6712(3) 0.1150(3) 0.0219(11) Uani 1 1 d . . . . .
C24 C 0.1844(4) 0.7216(3) 0.0668(3) 0.0201(11) Uani 1 1 d . . . . .
C25 C 0.6805(4) 0.8622(4) 0.4313(3) 0.0256(12) Uani 1 1 d . . . . .
C26 C 0.6787(4) 0.8836(4) 0.3277(3) 0.0256(12) Uani 1 1 d . . . . .
C27 C 0.6181(4) 0.8184(3) 0.3065(3) 0.0242(12) Uani 1 1 d . . . . .
C28 C 0.3228(4) 1.1194(4) 0.5052(3) 0.0268(13) Uani 1 1 d . . . . .
C29 C 0.3623(4) 1.1182(3) 0.3989(3) 0.0243(12) Uani 1 1 d . . . . .
C30 C 0.3005(4) 1.0530(4) 0.3771(3) 0.0259(12) Uani 1 1 d . . . . .
C31 C 0.7235(5) 0.9271(4) 0.1887(3) 0.0287(13) Uani 1 1 d . . . . .
H31 H 0.7228 0.8993 0.1433 0.034 Uiso 1 1 calc R U . . .
C32 C 0.6996(5) 0.8863(4) 0.2222(3) 0.0294(13) Uani 1 1 d . . . . .
H32 H 0.6837 0.8319 0.1999 0.035 Uiso 1 1 calc R U . . .
C33 C 0.6987(4) 0.9244(4) 0.2880(3) 0.0252(12) Uani 1 1 d . . . . .
C34 C 0.7221(7) 1.0040(4) 0.3168(3) 0.049(2) Uani 1 1 d . . . . .
H34 H 0.7216 1.0332 0.3619 0.059 Uiso 1 1 calc R U . . .
C35 C 0.7459(7) 1.0405(4) 0.2801(4) 0.051(2) Uani 1 1 d . . . . .
H35 H 0.7621 1.0949 0.3011 0.062 Uiso 1 1 calc R U . . .
C36 C 0.4386(4) 0.7654(3) 0.1460(3) 0.0254(12) Uani 1 1 d . . . . .
H36 H 0.3982 0.7903 0.1255 0.031 Uiso 1 1 calc R U . . .
C37 C 0.4942(4) 0.8085(4) 0.2087(3) 0.0278(13) Uani 1 1 d . . . . .
H37 H 0.4920 0.8619 0.2309 0.033 Uiso 1 1 calc R U . . .
C38 C 0.5535(4) 0.7735(3) 0.2396(3) 0.0234(12) Uani 1 1 d . . . . .
C39 C 0.5516(5) 0.6956(4) 0.2064(3) 0.0302(14) Uani 1 1 d . . . . .
H39 H 0.5895 0.6694 0.2269 0.036 Uiso 1 1 calc R U . . .
C40 C 0.4939(5) 0.6555(4) 0.1431(3) 0.0285(13) Uani 1 1 d . . . . .
H40 H 0.4935 0.6017 0.1206 0.034 Uiso 1 1 calc R U . . .
C41 C 0.4785(5) 1.1436(4) 0.2736(3) 0.0283(13) Uani 1 1 d . . . . .
H41 H 0.5054 1.1138 0.2386 0.034 Uiso 1 1 calc R U . . .
C42 C 0.4466(5) 1.1085(4) 0.3092(3) 0.0290(13) Uani 1 1 d . . . . .
H42 H 0.4528 1.0564 0.2992 0.035 Uiso 1 1 calc R U . . .
C43 C 0.4052(4) 1.1503(4) 0.3598(3) 0.0248(12) Uani 1 1 d . . . . .
C44 C 0.4035(5) 1.2279(4) 0.3743(3) 0.0293(13) Uani 1 1 d . . . . .
H44 H 0.3789 1.2594 0.4100 0.035 Uiso 1 1 calc R U . . .
C45 C 0.4376(5) 1.2583(4) 0.3368(3) 0.0299(13) Uani 1 1 d . . . . .
H45 H 0.4355 1.3111 0.3474 0.036 Uiso 1 1 calc R U . . .
C46 C 0.1626(5) 0.8742(4) 0.2311(3) 0.0358(16) Uani 1 1 d . . . . .
H46 H 0.1375 0.8238 0.2229 0.043 Uiso 1 1 calc R U . . .
C47 C 0.2144(6) 0.9229(4) 0.2944(3) 0.0390(17) Uani 1 1 d . . . . .
H47 H 0.2237 0.9057 0.3283 0.047 Uiso 1 1 calc R U . . .
C48 C 0.2534(4) 0.9974(3) 0.3087(3) 0.0247(12) Uani 1 1 d . . . . .
C49 C 0.2381(5) 1.0172(4) 0.2565(3) 0.0310(14) Uani 1 1 d . . . . .
H49 H 0.2639 1.0668 0.2630 0.037 Uiso 1 1 calc R U . . .
C50 C 0.1855(5) 0.9651(4) 0.1945(3) 0.0312(14) Uani 1 1 d . . . . .
H50 H 0.1771 0.9806 0.1594 0.037 Uiso 1 1 calc R U . . .
C51 C 0.4698(4) 0.9678(4) 0.4901(3) 0.0262(13) Uani 1 1 d . . . . .
C52 C 0.3479(4) 0.8429(4) 0.4200(3) 0.0278(13) Uani 1 1 d . . . . .
C53 C 0.3441(4) 0.8630(4) 0.4830(3) 0.0271(13) Uani 1 1 d . . . . .
C54 C 0.2710(5) 0.6703(4) 0.2553(3) 0.0308(14) Uani 1 1 d . . . . .
H54 H 0.2982 0.6388 0.2212 0.037 Uiso 1 1 calc R U . . .
C55 C 0.3288(4) 0.7305(4) 0.3097(3) 0.0309(14) Uani 1 1 d . . . . .
H55 H 0.3942 0.7401 0.3126 0.037 Uiso 1 1 calc R U . . .
C56 C 0.2905(4) 0.7770(4) 0.3604(3) 0.0276(13) Uani 1 1 d . . . . .
C57 C 0.1943(5) 0.7614(4) 0.3528(3) 0.0400(18) Uani 1 1 d . . . . .
H57 H 0.1654 0.7927 0.3860 0.048 Uiso 1 1 calc R U . . .
C58 C 0.1410(5) 0.7001(4) 0.2965(3) 0.0396(18) Uani 1 1 d . . . . .
H58 H 0.0751 0.6902 0.2920 0.048 Uiso 1 1 calc R U . . .
C59 C 0.2756(5) 0.7199(4) 0.5440(3) 0.0343(15) Uani 1 1 d . . . . .
H59 H 0.3033 0.6817 0.5544 0.041 Uiso 1 1 calc R U . . .
C60 C 0.3285(5) 0.7634(4) 0.5235(3) 0.0371(16) Uani 1 1 d . . . . .
H60 H 0.3912 0.7554 0.5208 0.045 Uiso 1 1 calc R U . . .
C61 C 0.2887(4) 0.8188(4) 0.5069(3) 0.0258(12) Uani 1 1 d . . . . .
C62 C 0.1982(5) 0.8299(4) 0.5145(3) 0.0319(14) Uani 1 1 d . . . . .
H62 H 0.1695 0.8687 0.5056 0.038 Uiso 1 1 calc R U . . .
C63 C 0.1503(5) 0.7839(4) 0.5351(3) 0.0316(14) Uani 1 1 d . . . . .
H63 H 0.0879 0.7914 0.5391 0.038 Uiso 1 1 calc R U . . .
O1 O 0.7835(4) 0.9085(3) 0.0376(2) 0.0431(12) Uani 1 1 d . . . . .
O2 O 1.0047(4) 1.0490(4) 0.2116(3) 0.0596(17) Uani 1 1 d . . . . .
O3 O 0.8732(5) 1.1360(3) 0.0798(3) 0.0549(15) Uani 1 1 d . . . . .
O4 O 0.8052(4) 1.4870(3) 0.4958(3) 0.0568(16) Uani 1 1 d . . . . .
O5 O 0.9965(5) 1.4440(4) 0.3696(4) 0.0640(18) Uani 1 1 d . . . . .
O6 O 1.0591(5) 1.3988(4) 0.5418(3) 0.070(2) Uani 1 1 d . . . . .
O7 O 0.4066(4) 1.1491(4) 0.0887(3) 0.0566(16) Uani 1 1 d . . . . .
O8 O 0.3321(5) 1.3459(5) 0.2264(4) 0.074(2) Uani 1 1 d . . . . .
O9 O 0.5728(5) 1.3706(4) 0.1577(3) 0.0610(17) Uani 1 1 d . . . . .
O10 O 0.3900(5) 0.7463(3) -0.0367(3) 0.0524(15) Uani 1 1 d . . . . .
O11 O 0.5075(4) 0.5437(3) -0.0455(3) 0.0485(14) Uani 1 1 d . . . . .
O12 O 0.2146(5) 0.5288(4) -0.1264(3) 0.070(2) Uani 1 1 d . . . . .
O13 O -0.0189(4) 0.5101(4) 0.2448(3) 0.0592(17) Uani 1 1 d . . . . .
O14 O -0.0440(4) 0.4276(3) 0.0350(2) 0.0410(12) Uani 1 1 d . . . . .
O15 O 0.2230(5) 0.4449(3) 0.1659(3) 0.0593(16) Uani 1 1 d . . . . .
O16 O 0.0040(4) 0.9574(3) 0.0526(3) 0.0437(12) Uani 1 1 d . . . . .
O17 O -0.0810(4) 0.7103(3) -0.0507(3) 0.0565(16) Uani 1 1 d . . . . .
O18 O -0.1201(4) 0.8303(4) 0.1441(3) 0.0531(15) Uani 1 1 d . . . . .
O19 O 1.3897(9) 1.2301(8) 0.9231(6) 0.151(4) Uiso 1 1 d D . . . .
N13 N 1.3254(7) 1.3050(6) 0.9904(5) 0.089(3) Uiso 1 1 d D . . . .
C64 C 1.3781(8) 1.2525(6) 0.9777(6) 0.075(3) Uiso 1 1 d D . . . .
H64 H 1.4052 1.2336 1.0086 0.091 Uiso 1 1 calc R U . . .
C65 C 1.3155(11) 1.3325(9) 1.0570(6) 0.116(5) Uiso 1 1 d D . . . .
H65A H 1.2750 1.3724 1.0651 0.174 Uiso 1 1 calc R U . . .
H65B H 1.2871 1.2898 1.0635 0.174 Uiso 1 1 calc R U . . .
H65C H 1.3777 1.3540 1.0881 0.174 Uiso 1 1 calc R U . . .
C66 C 1.2889(14) 1.3308(11) 0.9393(8) 0.153(7) Uiso 1 1 d D . . . .
H66A H 1.2501 1.3707 0.9561 0.229 Uiso 1 1 calc R U . . .
H66B H 1.3417 1.3517 0.9280 0.229 Uiso 1 1 calc R U . . .
H66C H 1.2505 1.2872 0.8996 0.229 Uiso 1 1 calc R U . . .
N14 N 0.4263(5) 0.9447(4) 0.0840(3) 0.0503(17) Uiso 1 1 d D . . . .
O20 O 0.4831(8) 0.9629(6) 0.1901(5) 0.0446(19) Uiso 0.518(6) 1 d D . P A 1
C67 C 0.4210(10) 0.9659(9) 0.1471(5) 0.048(3) Uiso 0.518(6) 1 d D . P A 1
H67 H 0.3655 0.9843 0.1588 0.058 Uiso 0.518(6) 1 calc R U P A 1
C68 C 0.3503(12) 0.9531(13) 0.0370(10) 0.077(4) Uiso 0.518(6) 1 d D . P A 1
H68A H 0.3652 0.9351 -0.0064 0.115 Uiso 0.518(6) 1 calc R U P A 1
H68B H 0.2917 0.9225 0.0328 0.115 Uiso 0.518(6) 1 calc R U P A 1
H68C H 0.3425 1.0073 0.0526 0.115 Uiso 0.518(6) 1 calc R U P A 1
C69 C 0.5081(11) 0.9129(12) 0.0635(11) 0.071(4) Uiso 0.518(6) 1 d D . P A 1
H69A H 0.5011 0.9005 0.0165 0.107 Uiso 0.518(6) 1 calc R U P A 1
H69B H 0.5650 0.9507 0.0901 0.107 Uiso 0.518(6) 1 calc R U P A 1
H69C H 0.5133 0.8661 0.0701 0.107 Uiso 0.518(6) 1 calc R U P A 1
O20' O 0.4357(9) 0.9513(7) 0.1861(5) 0.0446(19) Uiso 0.482(6) 1 d D . P A 2
C67' C 0.4690(10) 0.9363(10) 0.1383(6) 0.048(3) Uiso 0.482(6) 1 d D . P A 2
H67' H 0.5278 0.9178 0.1395 0.058 Uiso 0.482(6) 1 calc R U P A 2
C68' C 0.3420(12) 0.9809(13) 0.0880(13) 0.077(4) Uiso 0.482(6) 1 d D . P A 2
H68D H 0.3166 0.9842 0.0462 0.115 Uiso 0.482(6) 1 calc R U P A 2
H68E H 0.2947 0.9502 0.0960 0.115 Uiso 0.482(6) 1 calc R U P A 2
H68F H 0.3580 1.0327 0.1245 0.115 Uiso 0.482(6) 1 calc R U P A 2
C69' C 0.4728(16) 0.9255(13) 0.0301(9) 0.071(4) Uiso 0.482(6) 1 d D . P A 2
H69D H 0.4342 0.9343 -0.0059 0.107 Uiso 0.482(6) 1 calc R U P A 2
H69E H 0.5346 0.9579 0.0463 0.107 Uiso 0.482(6) 1 calc R U P A 2
H69F H 0.4812 0.8713 0.0136 0.107 Uiso 0.482(6) 1 calc R U P A 2
N15 N 0.8067(8) 0.3089(7) 0.2043(6) 0.100(3) Uiso 1 1 d D . . . .
C70 C 0.8576(7) 0.3176(6) 0.1750(5) 0.063(2) Uiso 1 1 d D . . . .
C71 C 0.9203(8) 0.3256(7) 0.1343(6) 0.087(3) Uiso 1 1 d D . . . .
H71A H 0.9049 0.2803 0.0914 0.130 Uiso 1 1 calc R U . . .
H71B H 0.9861 0.3300 0.1574 0.130 Uiso 1 1 calc R U . . .
H71C H 0.9117 0.3718 0.1272 0.130 Uiso 1 1 calc R U . . .
N16 N 0.2618(9) 0.1302(7) 0.1902(6) 0.109(4) Uiso 1 1 d D . . . .
C72 C 0.2065(10) 0.1467(9) 0.1555(7) 0.101(4) Uiso 1 1 d D . . . .
C73 C 0.1380(11) 0.1599(10) 0.1058(7) 0.123(5) Uiso 1 1 d D . . . .
H73A H 0.1711 0.1730 0.0775 0.185 Uiso 1 1 calc R U . . .
H73B H 0.1056 0.2024 0.1283 0.185 Uiso 1 1 calc R U . . .
H73C H 0.0918 0.1132 0.0784 0.185 Uiso 1 1 calc R U . . .
N17 N 0.6636(14) 0.5709(13) 0.2608(11) 0.220(9) Uiso 1 1 d D . . . .
C74 C 0.7247(12) 0.5468(10) 0.2822(9) 0.133(6) Uiso 1 1 d D . . . .
C75 C 0.7922(8) 0.5008(7) 0.3008(6) 0.078(3) Uiso 1 1 d D . . . .
H75A H 0.7638 0.4730 0.3218 0.117 Uiso 1 1 calc R U . . .
H75B H 0.8497 0.5350 0.3319 0.117 Uiso 1 1 calc R U . . .
H75C H 0.8080 0.4640 0.2609 0.117 Uiso 1 1 calc R U . . .
O21 O 0.1281(14) 0.2024(11) 0.4551(9) 0.222(8) Uiso 1 1 d D . . . .
N18 N 0.1673(15) 0.2419(9) 0.3766(9) 0.196(8) Uiso 1 1 d D . . . .
C76 C 0.1446(13) 0.1925(11) 0.4021(9) 0.137(6) Uiso 1 1 d D . . . .
H76 H 0.1408 0.1399 0.3729 0.165 Uiso 1 1 calc R U . . .
C77 C 0.1979(12) 0.3224(9) 0.4256(7) 0.117(5) Uiso 1 1 d D . . . .
H77A H 0.2128 0.3538 0.4031 0.175 Uiso 1 1 calc R U . . .
H77B H 0.1472 0.3412 0.4473 0.175 Uiso 1 1 calc R U . . .
H77C H 0.2541 0.3260 0.4590 0.175 Uiso 1 1 calc R U . . .
C78 C 0.162(2) 0.2222(11) 0.3063(9) 0.32(2) Uiso 1 1 d D . . . .
H78A H 0.1825 0.2686 0.3018 0.476 Uiso 1 1 calc DR U . . .
H78B H 0.2034 0.1841 0.2902 0.476 Uiso 1 1 calc R U . . .
H78C H 0.0970 0.2009 0.2801 0.476 Uiso 1 1 calc R U . . .
O22 O 0.4788(15) 0.6457(12) 0.4769(12) 0.244(9) Uiso 1 1 d D . . . .
N19 N 0.493(2) 0.5886(17) 0.3719(15) 0.269(12) Uiso 1 1 d D . . . .
C79 C 0.454(2) 0.637(2) 0.4191(13) 0.281(12) Uiso 1 1 d D . . . .
H79 H 0.4068 0.6635 0.4073 0.338 Uiso 1 1 calc R U . . .
C80 C 0.454(2) 0.5512(17) 0.3004(15) 0.249(14) Uiso 1 1 d D . . . .
H80A H 0.4982 0.5198 0.2790 0.373 Uiso 1 1 calc R U . . .
H80B H 0.3939 0.5183 0.2901 0.373 Uiso 1 1 calc R U . . .
H80C H 0.4429 0.5903 0.2838 0.373 Uiso 1 1 calc R U . . .
C81 C 0.592(2) 0.5835(19) 0.4000(16) 0.281(12) Uiso 1 1 d D . . . .
H81A H 0.6172 0.5484 0.3644 0.422 Uiso 1 1 calc R U . . .
H81B H 0.6298 0.6346 0.4203 0.422 Uiso 1 1 calc R U . . .
H81C H 0.5928 0.5642 0.4337 0.422 Uiso 1 1 calc R U . . .
O23 O 0.3654(16) 0.4299(14) 0.3980(13) 0.304(12) Uiso 1 1 d D . . . .
N20 N 0.2220(13) 0.4854(10) 0.3514(9) 0.157(6) Uiso 1 1 d D . . . .
C82 C 0.2980(14) 0.4628(13) 0.3842(11) 0.161(6) Uiso 1 1 d D . . . .
H82 H 0.2999 0.4983 0.4283 0.193 Uiso 1 1 calc R U . . .
C83 C 0.1960(15) 0.5618(10) 0.3672(10) 0.161(6) Uiso 1 1 d D . . . .
H83A H 0.1389 0.5581 0.3344 0.241 Uiso 1 1 calc R U . . .
H83B H 0.1841 0.5829 0.4116 0.241 Uiso 1 1 calc R U . . .
H83C H 0.2476 0.5956 0.3664 0.241 Uiso 1 1 calc R U . . .
C84 C 0.1686(18) 0.4164(11) 0.2982(12) 0.229(12) Uiso 1 1 d D . . . .
H84A H 0.1143 0.4289 0.2734 0.344 Uiso 1 1 calc R U . . .
H84B H 0.2083 0.3908 0.2685 0.344 Uiso 1 1 calc R U . . .
H84C H 0.1464 0.3822 0.3161 0.344 Uiso 1 1 calc DR U . . .
O24 O 0.0537(16) 0.9051(12) 0.4224(11) 0.247(9) Uiso 1 1 d D . . . .
N21 N -0.004(2) 0.9856(13) 0.3882(14) 0.293(14) Uiso 1 1 d D . . . .
C85 C 0.012(2) 0.9105(14) 0.3720(13) 0.254(10) Uiso 1 1 d D . . . .
H85A H -0.0069 0.8694 0.3287 0.305 Uiso 1 1 calc R U . . .
C86 C -0.017(2) 0.9862(15) 0.3229(11) 0.230(13) Uiso 1 1 d D . . . .
H86A H -0.0289 1.0370 0.3266 0.344 Uiso 1 1 calc R U . . .
H86B H 0.0401 0.9745 0.3069 0.344 Uiso 1 1 calc R U . . .
H86C H -0.0707 0.9474 0.2916 0.344 Uiso 1 1 calc R U . . .
C87 C -0.008(2) 1.0583(16) 0.4454(11) 0.254(10) Uiso 1 1 d D . . . .
H87A H -0.0225 1.0977 0.4299 0.382 Uiso 1 1 calc R U . . .
H87B H -0.0576 1.0491 0.4658 0.382 Uiso 1 1 calc R U . . .
H87C H 0.0528 1.0757 0.4783 0.382 Uiso 1 1 calc R U . . .
N22 N 0.9875(16) 1.3115(15) 0.6139(14) 0.129(7) Uiso 0.518(6) 1 d D . P A 1
C88 C 1.0528(15) 1.2823(14) 0.6038(13) 0.086(5) Uiso 0.518(6) 1 d D . P A 1
C89 C 1.1374(16) 1.2469(15) 0.5869(13) 0.098(6) Uiso 0.518(6) 1 d D . P A 1
H89A H 1.1546 1.2589 0.5524 0.147 Uiso 0.518(6) 1 calc R U P A 1
H89B H 1.1230 1.1911 0.5707 0.147 Uiso 0.518(6) 1 calc R U P A 1
H89C H 1.1901 1.2676 0.6266 0.147 Uiso 0.518(6) 1 calc R U P A 1
N22' N 1.0842(19) 1.2596(17) 0.6407(11) 0.129(7) Uiso 0.482(6) 1 d D . P A 2
C88' C 1.1115(16) 1.2566(15) 0.6923(11) 0.086(5) Uiso 0.482(6) 1 d D . P A 2
C89' C 1.1832(18) 1.2783(17) 0.7570(11) 0.098(6) Uiso 0.482(6) 1 d D . P A 2
H89D H 1.2127 1.3319 0.7743 0.147 Uiso 0.482(6) 1 calc R U P A 2
H89E H 1.2316 1.2449 0.7498 0.147 Uiso 0.482(6) 1 calc R U P A 2
H89F H 1.1519 1.2723 0.7892 0.147 Uiso 0.482(6) 1 calc R U P A 2

loop_
_atom_site_aniso_label
_atom_site_aniso_U_11
_atom_site_aniso_U_22
_atom_site_aniso_U_33
_atom_site_aniso_U_23
_atom_site_aniso_U_13
_atom_site_aniso_U_12
Re1 0.03270(13) 0.02404(12) 0.02058(11) 0.00755(9) 0.01137(9) 0.00600(10)
Re2 0.02750(13) 0.02216(12) 0.03100(13) 0.00417(10) 0.00758(10) -0.00096(9)
Re3 0.03293(13) 0.03265(13) 0.02469(12) 0.01615(10) 0.01073(10) 0.01100(10)
Re4 0.02490(12) 0.02124(11) 0.01560(10) 0.00060(9) 0.00455(8) 0.00191(9)
Re5 0.02808(12) 0.02233(12) 0.01568(10) 0.00535(9) -0.00170(9) -0.00811(9)
Re6 0.02352(11) 0.02190(11) 0.01654(10) 0.00461(9) 0.00042(8) 0.00405(9)
S1 0.0357(9) 0.0313(8) 0.0215(7) 0.0056(6) 0.0055(6) 0.0055(7)
S2 0.0261(8) 0.0296(8) 0.0321(8) 0.0080(7) 0.0082(6) 0.0044(6)
S3 0.0370(9) 0.0251(8) 0.0305(8) 0.0095(6) 0.0145(7) 0.0090(6)
S4 0.0284(8) 0.0203(7) 0.0319(8) 0.0079(6) 0.0059(6) 0.0046(6)
S5 0.0275(8) 0.0292(8) 0.0268(7) 0.0086(6) 0.0103(6) 0.0005(6)
S6 0.0323(8) 0.0232(7) 0.0234(7) 0.0101(6) 0.0082(6) 0.0042(6)
S7 0.0315(8) 0.0346(8) 0.0156(6) 0.0081(6) 0.0001(6) -0.0081(6)
S8 0.0341(8) 0.0264(7) 0.0164(6) 0.0072(6) 0.0030(6) -0.0020(6)
S9 0.0332(8) 0.0306(8) 0.0161(7) 0.0039(6) 0.0045(6) -0.0078(6)
S10 0.0338(8) 0.0320(8) 0.0157(6) 0.0060(6) 0.0036(6) -0.0082(6)
S11 0.0285(8) 0.0298(8) 0.0178(7) -0.0013(6) 0.0040(6) -0.0102(6)
S12 0.0298(8) 0.0318(8) 0.0165(7) -0.0010(6) 0.0020(6) -0.0085(6)
N1 0.031(3) 0.020(2) 0.021(2) 0.005(2) 0.012(2) 0.005(2)
N2 0.027(3) 0.022(2) 0.024(2) 0.009(2) 0.008(2) 0.002(2)
N3 0.031(3) 0.025(3) 0.022(2) 0.010(2) 0.009(2) 0.005(2)
N4 0.022(2) 0.021(2) 0.016(2) 0.0058(19) 0.0027(18) 0.0031(19)
N5 0.024(2) 0.021(2) 0.014(2) 0.0035(19) 0.0017(18) -0.0005(19)
N6 0.021(2) 0.019(2) 0.016(2) 0.0031(18) 0.0023(18) 0.0032(18)
N7 0.036(3) 0.024(3) 0.020(2) 0.008(2) 0.010(2) 0.004(2)
N8 0.023(2) 0.019(2) 0.019(2) 0.0017(19) 0.0031(19) 0.0030(19)
N9 0.027(3) 0.030(3) 0.022(2) 0.011(2) 0.007(2) 0.005(2)
N10 0.028(3) 0.025(3) 0.017(2) 0.006(2) 0.0037(19) 0.005(2)
N11 0.029(3) 0.027(3) 0.014(2) 0.003(2) 0.0009(19) -0.010(2)
N12 0.027(3) 0.026(3) 0.022(2) 0.002(2) 0.005(2) 0.001(2)
C1 0.040(4) 0.027(3) 0.026(3) 0.010(3) 0.013(3) 0.008(3)
C2 0.045(4) 0.033(4) 0.025(3) 0.002(3) 0.015(3) 0.007(3)
C3 0.046(4) 0.032(4) 0.036(4) 0.012(3) 0.021(3) 0.007(3)
C4 0.034(4) 0.030(4) 0.039(4) 0.005(3) 0.006(3) 0.000(3)
C5 0.039(4) 0.034(4) 0.060(5) 0.015(4) 0.021(4) 0.000(3)
C6 0.036(4) 0.031(4) 0.040(4) 0.001(3) 0.001(3) 0.005(3)
C7 0.037(4) 0.053(5) 0.032(4) 0.023(4) 0.006(3) 0.011(3)
C8 0.053(5) 0.056(5) 0.043(4) 0.034(4) 0.019(4) 0.029(4)
C9 0.057(5) 0.033(4) 0.037(4) 0.020(3) 0.022(3) 0.012(3)
C10 0.041(4) 0.034(4) 0.019(3) 0.005(3) 0.011(3) 0.005(3)
C11 0.039(4) 0.027(3) 0.029(3) 0.005(3) 0.009(3) 0.001(3)
C12 0.038(4) 0.046(4) 0.025(3) 0.000(3) 0.007(3) -0.002(3)
C13 0.038(4) 0.040(4) 0.024(3) 0.013(3) -0.004(3) -0.019(3)
C14 0.035(3) 0.026(3) 0.025(3) 0.011(3) 0.000(3) -0.004(3)
C15 0.045(4) 0.027(3) 0.029(3) 0.011(3) -0.007(3) -0.009(3)
C16 0.033(3) 0.032(3) 0.022(3) 0.008(3) 0.001(3) 0.006(3)
C17 0.033(3) 0.037(4) 0.029(3) 0.013(3) -0.002(3) 0.003(3)
C18 0.038(4) 0.031(4) 0.035(4) 0.013(3) 0.004(3) 0.009(3)
C19 0.028(3) 0.030(3) 0.024(3) 0.012(3) 0.009(2) 0.002(2)
C20 0.028(3) 0.026(3) 0.029(3) 0.012(3) 0.014(3) 0.005(2)
C21 0.033(3) 0.023(3) 0.028(3) 0.011(2) 0.013(3) 0.004(2)
C22 0.027(3) 0.019(3) 0.015(3) 0.002(2) -0.001(2) 0.002(2)
C23 0.022(3) 0.021(3) 0.014(2) 0.002(2) 0.001(2) -0.002(2)
C24 0.024(3) 0.019(3) 0.010(2) 0.001(2) -0.001(2) -0.002(2)
C25 0.023(3) 0.033(3) 0.016(3) 0.008(2) 0.002(2) -0.001(2)
C26 0.030(3) 0.029(3) 0.012(2) 0.005(2) 0.001(2) -0.001(2)
C27 0.029(3) 0.025(3) 0.015(3) 0.005(2) 0.004(2) 0.004(2)
C28 0.026(3) 0.028(3) 0.019(3) 0.006(2) 0.004(2) -0.003(2)
C29 0.024(3) 0.028(3) 0.016(3) 0.004(2) 0.004(2) -0.001(2)
C30 0.025(3) 0.032(3) 0.018(3) 0.009(2) 0.005(2) 0.003(2)
C31 0.039(4) 0.029(3) 0.018(3) 0.008(2) 0.011(3) 0.007(3)
C32 0.040(4) 0.025(3) 0.020(3) 0.007(2) 0.008(3) 0.002(3)
C33 0.026(3) 0.029(3) 0.018(3) 0.010(2) 0.002(2) -0.001(2)
C34 0.092(7) 0.028(4) 0.019(3) 0.001(3) 0.019(4) -0.008(4)
C35 0.102(7) 0.021(3) 0.030(4) 0.005(3) 0.029(4) 0.002(4)
C36 0.027(3) 0.020(3) 0.022(3) 0.005(2) 0.000(2) 0.003(2)
C37 0.029(3) 0.021(3) 0.023(3) 0.002(2) 0.001(2) 0.003(2)
C38 0.024(3) 0.024(3) 0.018(3) 0.007(2) 0.004(2) -0.002(2)
C39 0.037(4) 0.025(3) 0.025(3) 0.010(3) 0.003(3) 0.006(3)
C40 0.034(3) 0.020(3) 0.022(3) 0.003(2) 0.000(2) 0.004(2)
C41 0.033(3) 0.031(3) 0.021(3) 0.009(3) 0.011(2) 0.007(3)
C42 0.035(3) 0.026(3) 0.027(3) 0.009(3) 0.013(3) 0.007(3)
C43 0.023(3) 0.030(3) 0.019(3) 0.009(2) 0.004(2) -0.002(2)
C44 0.031(3) 0.032(3) 0.023(3) 0.007(3) 0.013(3) 0.007(3)
C45 0.033(3) 0.028(3) 0.030(3) 0.010(3) 0.014(3) 0.010(3)
C46 0.050(4) 0.024(3) 0.025(3) 0.009(3) 0.000(3) -0.008(3)
C47 0.059(5) 0.033(4) 0.019(3) 0.012(3) -0.001(3) -0.008(3)
C48 0.026(3) 0.024(3) 0.016(3) 0.003(2) 0.003(2) 0.003(2)
C49 0.034(3) 0.028(3) 0.022(3) 0.007(3) -0.001(3) -0.003(3)
C50 0.035(3) 0.028(3) 0.022(3) 0.009(3) -0.003(3) -0.005(3)
C51 0.020(3) 0.029(3) 0.017(3) 0.001(2) 0.001(2) -0.003(2)
C52 0.024(3) 0.028(3) 0.020(3) 0.002(2) 0.001(2) -0.006(2)
C53 0.022(3) 0.025(3) 0.024(3) 0.002(2) 0.005(2) -0.002(2)
C54 0.031(3) 0.029(3) 0.018(3) -0.001(2) 0.000(2) -0.006(3)
C55 0.023(3) 0.032(3) 0.023(3) 0.001(3) 0.000(2) -0.007(3)
C56 0.029(3) 0.027(3) 0.016(3) 0.003(2) 0.002(2) -0.009(2)
C57 0.032(4) 0.047(4) 0.020(3) -0.004(3) 0.009(3) -0.015(3)
C58 0.028(3) 0.054(4) 0.018(3) 0.002(3) 0.002(3) -0.019(3)
C59 0.029(3) 0.039(4) 0.036(4) 0.016(3) 0.010(3) 0.005(3)
C60 0.029(3) 0.048(4) 0.033(4) 0.017(3) 0.006(3) 0.005(3)
C61 0.024(3) 0.028(3) 0.016(3) 0.002(2) 0.002(2) -0.001(2)
C62 0.033(3) 0.029(3) 0.029(3) 0.007(3) 0.010(3) 0.004(3)
C63 0.031(3) 0.032(3) 0.026(3) 0.005(3) 0.009(3) 0.008(3)
O1 0.056(3) 0.036(3) 0.027(2) 0.002(2) 0.015(2) 0.003(2)
O2 0.036(3) 0.070(4) 0.053(4) 0.007(3) 0.009(3) 0.024(3)
O3 0.083(4) 0.049(3) 0.050(3) 0.028(3) 0.038(3) 0.010(3)
O4 0.055(4) 0.034(3) 0.059(4) -0.002(3) 0.014(3) 0.011(3)
O5 0.060(4) 0.047(4) 0.097(5) 0.035(4) 0.036(4) 0.001(3)
O6 0.051(4) 0.052(4) 0.065(4) -0.002(3) -0.016(3) 0.005(3)
O7 0.060(4) 0.064(4) 0.031(3) 0.014(3) -0.003(3) 0.004(3)
O8 0.066(4) 0.097(6) 0.082(5) 0.053(4) 0.025(4) 0.054(4)
O9 0.099(5) 0.056(4) 0.054(4) 0.038(3) 0.037(4) 0.025(4)
O10 0.074(4) 0.047(3) 0.050(3) 0.028(3) 0.030(3) 0.011(3)
O11 0.049(3) 0.042(3) 0.056(3) 0.010(3) 0.034(3) 0.019(3)
O12 0.057(4) 0.087(5) 0.023(3) -0.010(3) -0.004(3) -0.010(3)
O13 0.057(4) 0.078(4) 0.043(3) 0.032(3) 0.009(3) -0.020(3)
O14 0.045(3) 0.031(3) 0.025(2) 0.001(2) -0.007(2) -0.013(2)
O15 0.064(4) 0.045(3) 0.064(4) 0.028(3) -0.004(3) 0.012(3)
O16 0.054(3) 0.040(3) 0.043(3) 0.025(2) 0.005(2) 0.016(2)
O17 0.055(4) 0.050(3) 0.035(3) 0.005(3) -0.018(3) -0.006(3)
O18 0.037(3) 0.072(4) 0.066(4) 0.036(3) 0.028(3) 0.024(3)

loop_
_atom_type_symbol
_atom_type_description
_atom_type_scat_dispersion_real
_atom_type_scat_dispersion_imag
_atom_type_scat_source
C C 0.0033 0.0016 'International Tables Vol C Tables 4.2.6.8 and 6.1.1.4'
H H 0.0000 0.0000 'International Tables Vol C Tables 4.2.6.8 and 6.1.1.4'
N N 0.0061 0.0033 'International Tables Vol C Tables 4.2.6.8 and 6.1.1.4'
O O 0.0106 0.0060 'International Tables Vol C Tables 4.2.6.8 and 6.1.1.4'
S S 0.1246 0.1234 'International Tables Vol C Tables 4.2.6.8 and 6.1.1.4'
Re Re -1.0185 7.2310 'International Tables Vol C Tables 4.2.6.8 and 6.1.1.4'

loop_
_geom_angle_atom_site_label_1
_geom_angle_atom_site_label_2
_geom_angle_atom_site_label_3
_geom_angle
_geom_angle_site_symmetry_1
_geom_angle_site_symmetry_3
C2 Re1 C3 88.3(3) . .
C2 Re1 C1 89.1(3) . .
C3 Re1 C1 86.6(3) . .
C2 Re1 N1 103.5(2) . .
C3 Re1 N1 94.7(2) . .
C1 Re1 N1 167.3(2) . .
C2 Re1 N7 91.3(3) . .
C3 Re1 N7 179.4(3) . .
C1 Re1 N7 92.9(2) . .
N1 Re1 N7 85.84(18) . .
C2 Re1 S1 168.4(2) . .
C3 Re1 S1 93.0(2) . .
C1 Re1 S1 102.4(2) . .
N1 Re1 S1 64.97(14) . .
N7 Re1 S1 87.40(15) . .
C5 Re2 C4 89.5(3) . .
C5 Re2 C6 89.2(4) . .
C4 Re2 C6 89.5(3) . .
C5 Re2 N2 95.6(3) . .
C4 Re2 N2 102.5(3) . .
C6 Re2 N2 167.1(3) . .
C5 Re2 N12 176.2(3) . 2_676
C4 Re2 N12 93.0(3) . 2_676
C6 Re2 N12 93.7(3) . 2_676
N2 Re2 N12 81.03(18) . 2_676
C5 Re2 S2 91.0(2) . .
C4 Re2 S2 167.6(2) . .
C6 Re2 S2 102.9(2) . .
N2 Re2 S2 65.12(14) . .
N12 Re2 S2 85.93(14) 2_676 .
C8 Re3 C7 87.5(3) . .
C8 Re3 C9 88.5(3) . .
C7 Re3 C9 89.3(3) . .
C8 Re3 N3 170.2(3) . .
C7 Re3 N3 101.5(3) . .
C9 Re3 N3 95.4(3) . .
C8 Re3 N9 91.0(3) . .
C7 Re3 N9 96.6(3) . .
C9 Re3 N9 174.0(3) . .
N3 Re3 N9 84.18(19) . .
C8 Re3 S3 106.3(3) . .
C7 Re3 S3 166.1(2) . .
C9 Re3 S3 90.3(2) . .
N3 Re3 S3 64.73(14) . .
N9 Re3 S3 84.10(14) . .
C12 Re4 C10 88.5(3) . .
C12 Re4 C11 88.3(3) . .
C10 Re4 C11 89.3(3) . .
C12 Re4 N4 93.9(3) . .
C10 Re4 N4 100.9(2) . .
C11 Re4 N4 169.6(2) . .
C12 Re4 N8 176.3(3) . .
C10 Re4 N8 94.0(2) . .
C11 Re4 N8 94.4(2) . .
N4 Re4 N8 82.97(17) . .
C12 Re4 S4 93.2(2) . .
C10 Re4 S4 165.8(2) . .
C11 Re4 S4 104.8(2) . .
N4 Re4 S4 64.96(13) . .
N8 Re4 S4 83.73(14) . .
C13 Re5 C14 89.0(3) . .
C13 Re5 C15 89.7(3) . .
C14 Re5 C15 89.6(3) . .
C13 Re5 N5 167.3(3) . .
C14 Re5 N5 96.1(2) . .
C15 Re5 N5 102.0(3) . .
C13 Re5 N11 93.0(2) . .
C14 Re5 N11 177.2(2) . .
C15 Re5 N11 92.5(2) . .
N5 Re5 N11 81.55(18) . .
C13 Re5 S5 102.7(3) . .
C14 Re5 S5 94.6(2) . .
C15 Re5 S5 166.9(2) . .
N5 Re5 S5 65.29(14) . .
N11 Re5 S5 82.94(15) . .
C18 Re6 C17 88.5(3) . .
C18 Re6 C16 89.7(3) . .
C17 Re6 C16 89.8(3) . .
C18 Re6 N6 103.4(2) . .
C17 Re6 N6 91.2(2) . .
C16 Re6 N6 166.9(2) . .
C18 Re6 N10 91.8(2) . .
C17 Re6 N10 176.9(3) . .
C16 Re6 N10 93.3(2) . .
N6 Re6 N10 85.78(18) . .
C18 Re6 S6 168.4(2) . .
C17 Re6 S6 93.5(2) . .
C16 Re6 S6 101.7(2) . .
N6 Re6 S6 65.18(13) . .
N10 Re6 S6 85.57(14) . .
C19 S1 Re1 80.2(2) . .
C20 S2 Re2 80.2(2) . .
C21 S3 Re3 79.8(2) . .
C22 S4 Re4 79.9(2) . .
C23 S5 Re5 79.3(2) . .
C24 S6 Re6 79.8(2) . .
C25 S7 C26 93.2(3) . .
C25 S8 C27 93.6(3) . .
C28 S9 C29 95.7(3) . .
C28 S10 C30 95.8(3) . .
C51 S11 C52 95.1(3) . .
C53 S12 C51 95.5(3) . .
C20 N1 C19 117.9(5) . .
C20 N1 Re1 139.6(4) . .
C19 N1 Re1 102.4(4) . .
C21 N2 C20 118.1(5) . .
C21 N2 Re2 139.7(4) . .
C20 N2 Re2 102.1(4) . .
C19 N3 C21 118.1(5) . .
C19 N3 Re3 138.3(4) . .
C21 N3 Re3 103.6(4) . .
C24 N4 C22 118.4(5) . .
C24 N4 Re4 138.8(4) . .
C22 N4 Re4 102.7(4) . .
C22 N5 C23 117.7(5) . .
C22 N5 Re5 139.9(4) . .
C23 N5 Re5 102.5(4) . .
C23 N6 C24 117.4(5) . .
C23 N6 Re6 139.8(4) . .
C24 N6 Re6 102.4(4) . .
C31 N7 C35 116.1(5) . .
C31 N7 Re1 120.2(4) . .
C35 N7 Re1 123.4(4) . .
C40 N8 C36 117.0(5) . .
C40 N8 Re4 121.1(4) . .
C36 N8 Re4 121.9(4) . .
C41 N9 C45 116.1(5) . .
C41 N9 Re3 126.1(4) . .
C45 N9 Re3 117.7(4) . .
C50 N10 C46 115.7(5) . .
C50 N10 Re6 121.2(4) . .
C46 N10 Re6 122.9(4) . .
C58 N11 C54 116.8(5) . .
C58 N11 Re5 120.1(4) . .
C54 N11 Re5 123.0(4) . .
C59 N12 C63 116.6(6) . .
C59 N12 Re2 120.0(5) . 2_676
C63 N12 Re2 123.3(4) . 2_676
O1 C1 Re1 178.9(7) . .
O2 C2 Re1 177.6(7) . .
O3 C3 Re1 177.4(7) . .
O4 C4 Re2 178.7(7) . .
O5 C5 Re2 179.4(8) . .
O6 C6 Re2 179.3(9) . .
O7 C7 Re3 177.2(7) . .
O8 C8 Re3 178.4(8) . .
O9 C9 Re3 176.7(7) . .
O10 C10 Re4 178.1(7) . .
O11 C11 Re4 178.8(7) . .
O12 C12 Re4 179.5(9) . .
O13 C13 Re5 178.5(7) . .
O14 C14 Re5 179.0(6) . .
O15 C15 Re5 178.4(7) . .
O16 C16 Re6 178.7(6) . .
O17 C17 Re6 179.0(7) . .
O18 C18 Re6 179.7(9) . .
N3 C19 N1 122.0(6) . .
N3 C19 S1 125.7(5) . .
N1 C19 S1 112.3(5) . .
N1 C20 N2 121.6(6) . .
N1 C20 S2 125.8(5) . .
N2 C20 S2 112.6(5) . .
N2 C21 N3 122.3(6) . .
N2 C21 S3 125.9(5) . .
N3 C21 S3 111.8(5) . .
N5 C22 N4 121.8(5) . .
N5 C22 S4 125.8(5) . .
N4 C22 S4 112.4(4) . .
N6 C23 N5 122.6(5) . .
N6 C23 S5 124.9(5) . .
N5 C23 S5 112.5(4) . .
N4 C24 N6 122.0(5) . .
N4 C24 S6 125.6(4) . .
N6 C24 S6 112.4(4) . .
C28 C25 S8 123.7(5) 2_676 .
C28 C25 S7 122.9(5) 2_676 .
S8 C25 S7 113.4(3) . .
C27 C26 C33 127.1(5) . .
C27 C26 S7 116.9(5) . .
C33 C26 S7 115.8(4) . .
C26 C27 C38 128.1(5) . .
C26 C27 S8 116.4(4) . .
C38 C27 S8 115.5(4) . .
C25 C28 S10 123.0(5) 2_676 .
C25 C28 S9 122.1(5) 2_676 .
S10 C28 S9 114.8(3) . .
C30 C29 C43 129.0(5) . .
C30 C29 S9 117.2(4) . .
C43 C29 S9 113.5(4) . .
C29 C30 C48 129.5(6) . .
C29 C30 S10 116.3(4) . .
C48 C30 S10 113.6(4) . .
N7 C31 C32 124.1(6) . .
C31 C32 C33 119.9(6) . .
C32 C33 C34 116.4(6) . .
C32 C33 C26 122.5(6) . .
C34 C33 C26 121.0(5) . .
C35 C34 C33 120.1(6) . .
N7 C35 C34 123.4(7) . .
N8 C36 C37 123.2(6) . .
C36 C37 C38 119.4(6) . .
C39 C38 C37 118.1(5) . .
C39 C38 C27 120.6(6) . .
C37 C38 C27 121.3(5) . .
C38 C39 C40 119.6(6) . .
N8 C40 C39 122.7(6) . .
N9 C41 C42 124.3(6) . .
C41 C42 C43 119.1(6) . .
C42 C43 C44 117.1(6) . .
C42 C43 C29 124.7(6) . .
C44 C43 C29 118.2(5) . .
C45 C44 C43 119.8(6) . .
N9 C45 C44 123.5(6) . .
N10 C46 C47 123.5(6) . .
C46 C47 C48 120.3(6) . .
C49 C48 C47 116.0(5) . .
C49 C48 C30 122.5(6) . .
C47 C48 C30 121.2(6) . .
C48 C49 C50 120.3(6) . .
N10 C50 C49 124.1(6) . .
C51 C51 S12 123.1(6) 2_676 .
C51 C51 S11 122.4(6) 2_676 .
S12 C51 S11 114.5(3) . .
C53 C52 C56 127.1(6) . .
C53 C52 S11 116.8(5) . .
C56 C52 S11 116.1(4) . .
C52 C53 C61 126.4(5) . .
C52 C53 S12 117.8(5) . .
C61 C53 S12 115.5(4) . .
N11 C54 C55 123.4(6) . .
C54 C55 C56 119.2(6) . .
C57 C56 C55 117.9(5) . .
C57 C56 C52 119.8(6) . .
C55 C56 C52 122.3(6) . .
C58 C57 C56 119.4(6) . .
N11 C58 C57 123.2(6) . .
N12 C59 C60 123.5(7) . .
C59 C60 C61 119.2(6) . .
C62 C61 C60 117.7(6) . .
C62 C61 C53 123.3(6) . .
C60 C61 C53 119.0(6) . .
C63 C62 C61 119.2(6) . .
N12 C63 C62 123.6(6) . .
C64 N13 C65 111.5(11) . .
C64 N13 C66 118.8(12) . .
C65 N13 C66 129.6(13) . .
O19 C64 N13 113.0(12) . .
C67 N14 C68 119.9(12) . .
C67 N14 C69 119.6(12) . .
C68 N14 C69 120.5(14) . .
C67' N14 C69' 118.2(12) . .
C67' N14 C68' 116.0(12) . .
C69' N14 C68' 125.4(15) . .
O20 C67 N14 123.9(12) . .
O20' C67' N14 123.0(13) . .
N15 C70 C71 177.2(13) . .
N16 C72 C73 173.9(18) . .
N17 C74 C75 169(2) . .
C76 N18 C77 114.9(16) . .
C76 N18 C78 126.5(18) . .
C77 N18 C78 118.6(10) . .
O21 C76 N18 133(2) . .
C79 N19 C80 128(3) . .
C79 N19 C81 112(3) . .
C80 N19 C81 120(3) . .
O22 C79 N19 121(3) . .
C82 N20 C84 106.0(18) . .
C82 N20 C83 129.7(19) . .
C84 N20 C83 124.3(18) . .
O23 C82 N20 165(3) . .
C85 N21 C86 100(2) . .
C85 N21 C87 142(2) . .
C86 N21 C87 117.7(11) . .
O24 C85 N21 110(2) . .
N22 C88 C89 176(3) . .
N22' C88' C89' 152(2) . .

loop_
_geom_bond_atom_site_label_1
_geom_bond_atom_site_label_2
_geom_bond_distance
_geom_bond_site_symmetry_2
Re1 C2 1.915(8) .
Re1 C3 1.919(7) .
Re1 C1 1.930(6) .
Re1 N1 2.179(5) .
Re1 N7 2.230(5) .
Re1 S1 2.5387(18) .
Re2 C5 1.912(8) .
Re2 C4 1.921(7) .
Re2 C6 1.922(7) .
Re2 N2 2.180(5) .
Re2 N12 2.210(5) 2_676
Re2 S2 2.5441(16) .
Re3 C8 1.913(8) .
Re3 C7 1.915(8) .
Re3 C9 1.919(7) .
Re3 N3 2.168(5) .
Re3 N9 2.205(5) .
Re3 S3 2.5515(17) .
Re4 C12 1.919(7) .
Re4 C10 1.921(7) .
Re4 C11 1.922(7) .
Re4 N4 2.171(5) .
Re4 N8 2.206(5) .
Re4 S4 2.5490(16) .
Re5 C13 1.903(7) .
Re5 C14 1.918(6) .
Re5 C15 1.923(8) .
Re5 N5 2.158(5) .
Re5 N11 2.205(5) .
Re5 S5 2.5432(17) .
Re6 C18 1.913(8) .
Re6 C17 1.922(7) .
Re6 C16 1.933(7) .
Re6 N6 2.168(5) .
Re6 N10 2.201(5) .
Re6 S6 2.5393(16) .
S1 C19 1.704(6) .
S2 C20 1.698(7) .
S3 C21 1.716(6) .
S4 C22 1.702(6) .
S5 C23 1.706(6) .
S6 C24 1.706(6) .
S7 C25 1.756(6) .
S7 C26 1.761(6) .
S8 C25 1.745(6) .
S8 C27 1.763(6) .
S9 C28 1.747(6) .
S9 C29 1.756(6) .
S10 C28 1.741(6) .
S10 C30 1.766(6) .
S11 C51 1.757(6) .
S11 C52 1.769(6) .
S12 C53 1.747(6) .
S12 C51 1.752(6) .
N1 C20 1.335(8) .
N1 C19 1.360(8) .
N2 C21 1.326(8) .
N2 C20 1.373(8) .
N3 C19 1.340(8) .
N3 C21 1.351(8) .
N4 C24 1.336(7) .
N4 C22 1.364(8) .
N5 C22 1.335(8) .
N5 C23 1.360(8) .
N6 C23 1.343(7) .
N6 C24 1.360(7) .
N7 C31 1.333(8) .
N7 C35 1.340(8) .
N8 C40 1.343(8) .
N8 C36 1.347(7) .
N9 C41 1.339(8) .
N9 C45 1.354(8) .
N10 C50 1.337(8) .
N10 C46 1.341(8) .
N11 C58 1.342(9) .
N11 C54 1.349(8) .
N12 C59 1.345(8) .
N12 C63 1.347(9) .
N12 Re2 2.210(5) 2_676
C1 O1 1.136(8) .
C2 O2 1.146(9) .
C3 O3 1.140(8) .
C4 O4 1.134(9) .
C5 O5 1.150(9) .
C6 O6 1.139(9) .
C7 O7 1.151(9) .
C8 O8 1.141(9) .
C9 O9 1.145(9) .
C10 O10 1.144(9) .
C11 O11 1.140(8) .
C12 O12 1.144(9) .
C13 O13 1.162(8) .
C14 O14 1.154(7) .
C15 O15 1.143(9) .
C16 O16 1.138(8) .
C17 O17 1.143(8) .
C18 O18 1.154(9) .
C25 C28 1.353(8) 2_676
C26 C27 1.344(8) .
C26 C33 1.482(8) .
C27 C38 1.488(8) .
C28 C25 1.353(8) 2_676
C29 C30 1.352(8) .
C29 C43 1.487(8) .
C30 C48 1.474(8) .
C31 C32 1.376(9) .
C32 C33 1.378(8) .
C33 C34 1.389(9) .
C34 C35 1.377(10) .
C36 C37 1.371(8) .
C37 C38 1.384(9) .
C38 C39 1.374(9) .
C39 C40 1.385(8) .
C41 C42 1.381(9) .
C42 C43 1.388(8) .
C43 C44 1.399(9) .
C44 C45 1.370(9) .
C46 C47 1.380(9) .
C47 C48 1.395(9) .
C48 C49 1.373(9) .
C49 C50 1.382(8) .
C51 C51 1.337(12) 2_676
C52 C53 1.340(8) .
C52 C56 1.474(8) .
C53 C61 1.472(9) .
C54 C55 1.374(8) .
C55 C56 1.387(9) .
C56 C57 1.386(9) .
C57 C58 1.379(9) .
C59 C60 1.385(10) .
C60 C61 1.393(10) .
C61 C62 1.390(9) .
C62 C63 1.382(9) .
O19 C64 1.190(8) .
N13 C64 1.283(8) .
N13 C65 1.431(9) .
N13 C66 1.463(9) .
N14 C67 1.346(9) .
N14 C67' 1.347(9) .
N14 C68 1.447(9) .
N14 C69 1.451(9) .
N14 C69' 1.452(9) .
N14 C68' 1.454(9) .
O20 C67 1.219(9) .
O20' C67' 1.217(9) .
N15 C70 1.145(8) .
C70 C71 1.477(8) .
N16 C72 1.165(9) .
C72 C73 1.471(9) .
N17 C74 1.147(9) .
C74 C75 1.476(9) .
O21 C76 1.220(9) .
N18 C76 1.361(9) .
N18 C77 1.471(9) .
N18 C78 1.474(9) .
O22 C79 1.228(10) .
N19 C79 1.354(10) .
N19 C80 1.456(10) .
N19 C81 1.484(10) .
O23 C82 1.259(10) .
N20 C82 1.406(9) .
N20 C84 1.426(10) .
N20 C83 1.460(9) .
O24 C85 1.235(10) .
N21 C85 1.386(10) .
N21 C86 1.467(10) .
N21 C87 1.490(10) .
N22 C88 1.154(8) .
C88 C89 1.492(8) .
N22' C88' 1.191(8) .
C88' C89' 1.507(8) .
